data_7063137
loop_
_publ_author_name
'Zou, Jie'
'Pan, Yi'
'Zhang, Di'
'Zhang, Jie'
'Chen, Weilong'
'Sun, Hongyan'
'Lau, Kai-Chung'
'Luo, Jingdong'

_publ_section_title
;
 From byproducts to NLO-active dyes: catalyst-free transfer hydrogenation
 in the modular synthesis of merocyanines
;
_journal_issue 19
_journal_name_full 'New Journal of Chemistry'
_journal_page_first 8578
_journal_page_last 8588
_journal_paper_doi 10.1039/D4NJ00820K
_journal_volume 48
_journal_year 2024
_chemical_formula_sum 'C50 H48 Cl4 F2 N4 O2'
_chemical_formula_weight 916.72
_space_group_crystal_system triclinic
_space_group_IT_number 2
_space_group_name_Hall '-P 1'
_space_group_name_H-M_alt 'P -1'
_atom_sites_solution_hydrogens geom
_audit_creation_method SHELXL-2016/6
_audit_update_record
;
2023-08-22 deposited with the CCDC.	2024-04-09 downloaded from the CCDC.
;
_cell_angle_alpha 76.061(5)
_cell_angle_beta 83.579(4)
_cell_angle_gamma 84.782(5)
_cell_formula_units_Z 2
_cell_length_a 9.9554(11)
_cell_length_b 15.264(2)
_cell_length_c 15.9425(19)
_cell_measurement_reflns_used 6156
_cell_measurement_temperature 233(2)
_cell_measurement_theta_max 25.18
_cell_measurement_theta_min 2.55
_cell_volume 2331.4(5)
_computing_cell_refinement 'Bruker Saint'
_computing_data_collection 'Bruker Apex3'
_computing_data_reduction 'Bruker Saint'
_computing_structure_refinement 'SHELXL-2016/6 (Sheldrick, 2016)'
_computing_structure_solution 'SHELXT 2014/5 (Sheldrick, 2014)'
_diffrn_ambient_temperature 233(2)
_diffrn_measured_fraction_theta_full 0.997
_diffrn_measured_fraction_theta_max 0.996
_diffrn_measurement_device_type 'Bruker D8 Venture Photon II'
_diffrn_measurement_method 'phi and omega scans'
_diffrn_radiation_type MoK\a
_diffrn_radiation_wavelength 0.71073
_diffrn_reflns_av_R_equivalents 0.0926
_diffrn_reflns_av_unetI/netI 0.0956
_diffrn_reflns_Laue_measured_fraction_full 0.997
_diffrn_reflns_Laue_measured_fraction_max 0.996
_diffrn_reflns_limit_h_max 12
_diffrn_reflns_limit_h_min -12
_diffrn_reflns_limit_k_max 19
_diffrn_reflns_limit_k_min -18
_diffrn_reflns_limit_l_max 19
_diffrn_reflns_limit_l_min -19
_diffrn_reflns_number 29614
_diffrn_reflns_point_group_measured_fraction_full 0.997
_diffrn_reflns_point_group_measured_fraction_max 0.996
_diffrn_reflns_theta_full 25.242
_diffrn_reflns_theta_max 26.435
_diffrn_reflns_theta_min 2.345
_diffrn_source 'micro focus'
_exptl_absorpt_coefficient_mu 0.306
_exptl_absorpt_correction_T_max 0.7454
_exptl_absorpt_correction_T_min 0.5308
_exptl_absorpt_correction_type multi-scan
_exptl_absorpt_process_details
;
 SADABS 2016/2: Krause, L., Herbst-Irmer, R., Sheldrick G.M. & Stalke D.,
 J. Appl. Cryst. 48 (2015) 3-10
;
_exptl_crystal_colour red
_exptl_crystal_density_diffrn 1.306
_exptl_crystal_description block
_exptl_crystal_F_000 956
_exptl_crystal_size_max 0.41
_exptl_crystal_size_mid 0.12
_exptl_crystal_size_min 0.03
_refine_diff_density_max 0.728
_refine_diff_density_min -0.440
_refine_diff_density_rms 0.059
_refine_ls_extinction_method none
_refine_ls_goodness_of_fit_ref 1.029
_refine_ls_hydrogen_treatment constr
_refine_ls_matrix_type full
_refine_ls_number_parameters 640
_refine_ls_number_reflns 9556
_refine_ls_number_restraints 213
_refine_ls_restrained_S_all 1.030
_refine_ls_R_factor_all 0.1268
_refine_ls_R_factor_gt 0.0666
_refine_ls_shift/su_max 0.000
_refine_ls_shift/su_mean 0.000
_refine_ls_structure_factor_coef Fsqd
_refine_ls_weighting_details 'w=1/[\s^2^(Fo^2^)+(0.0758P)^2^+1.1356P] where P=(Fo^2^+2Fc^2^)/3'
_refine_ls_weighting_scheme calc
_refine_ls_wR_factor_gt 0.1564
_refine_ls_wR_factor_ref 0.1953
_reflns_Friedel_coverage 0.000
_reflns_number_gt 5518
_reflns_number_total 9556
_reflns_threshold_expression 'I > 2\s(I)'
_cod_data_source_file d4nj00820k3.cif
_cod_data_source_block 1_a_CCDC2
_cod_depositor_comments 'Adding full bibliography for 7063135--7063138.cif.'
_cod_database_code 7063137
_shelx_shelxl_version_number 2016/6
_shelx_space_group_comment
;
The symmetry employed for this shelxl refinement is uniquely defined
by the following loop, which should always be used as a source of
symmetry information in preference to the above space-group names.
They are only intended as comments.
;

loop_
_space_group_symop_operation_xyz
'x, y, z'
'-x, -y, -z'

loop_
_atom_site_label
_atom_site_type_symbol
_atom_site_fract_x
_atom_site_fract_y
_atom_site_fract_z
_atom_site_U_iso_or_equiv
_atom_site_adp_type
_atom_site_occupancy
_atom_site_site_symmetry_order
_atom_site_calc_flag
_atom_site_refinement_flags_posn
_atom_site_refinement_flags_adp
_atom_site_refinement_flags_occupancy
_atom_site_disorder_assembly
_atom_site_disorder_group
Cl1 Cl 0.88348(9) 0.31365(7) 0.35706(6) 0.0545(3) Uani 1 1 d . . . . .
F1 F 0.4939(3) -0.02945(18) 0.41676(14) 0.0825(8) Uani 1 1 d . . . . .
F2 F 1.2858(2) 0.21082(17) 0.05928(16) 0.0678(7) Uani 1 1 d . . . . .
O1 O 0.6912(2) 0.16133(14) 0.03844(12) 0.0327(5) Uani 1 1 d . . . . .
O2 O 0.8764(3) 0.35876(17) 0.63399(15) 0.0502(6) Uani 1 1 d . . . . .
N1 N 0.6485(4) 0.0425(3) -0.1172(2) 0.0695(10) Uani 1 1 d . . . . .
N2 N 0.3787(4) 0.2860(2) -0.1722(2) 0.0703(11) Uani 1 1 d . . . . .
N3 N 0.3922(3) 0.4261(2) -0.02663(19) 0.0542(8) Uani 1 1 d . . . . .
N4 N 0.7749(3) 0.6303(2) 0.73924(18) 0.0502(8) Uani 1 1 d . . . . .
C1 C 0.6083(3) 0.1084(3) -0.0983(2) 0.0442(9) Uani 1 1 d . . . . .
C2 C 0.4581(4) 0.2448(2) -0.1287(2) 0.0469(9) Uani 1 1 d . . . . .
C3 C 0.4693(3) 0.3670(2) -0.0049(2) 0.0370(7) Uani 1 1 d . . . . .
C4 C 0.5569(3) 0.1911(2) -0.07686(19) 0.0347(7) Uani 1 1 d . . . . .
C5 C 0.5999(3) 0.2160(2) -0.00798(18) 0.0302(7) Uani 1 1 d . . . . .
C6 C 0.5654(3) 0.2945(2) 0.02626(18) 0.0309(7) Uani 1 1 d . . . . .
C7 C 0.6373(3) 0.2891(2) 0.09621(18) 0.0309(7) Uani 1 1 d . . . . .
C8 C 0.7209(3) 0.1988(2) 0.11196(18) 0.0319(7) Uani 1 1 d . . . . .
C9 C 0.6629(3) 0.1355(2) 0.19517(19) 0.0323(7) Uani 1 1 d . . . . .
C10 C 0.5469(3) 0.0920(2) 0.1940(2) 0.0402(8) Uani 1 1 d . . . . .
H10 H 0.506457 0.100768 0.141836 0.048 Uiso 1 1 calc R U . . .
C11 C 0.4901(4) 0.0359(3) 0.2683(2) 0.0503(9) Uani 1 1 d . . . . .
H11 H 0.412026 0.005991 0.267441 0.060 Uiso 1 1 calc R U . . .
C12 C 0.5510(4) 0.0251(3) 0.3435(2) 0.0519(10) Uani 1 1 d . . . . .
C13 C 0.6635(4) 0.0665(3) 0.3486(2) 0.0504(9) Uani 1 1 d . . . . .
H13 H 0.701582 0.058081 0.401602 0.060 Uiso 1 1 calc R U . . .
C14 C 0.7211(4) 0.1218(2) 0.2730(2) 0.0420(8) Uani 1 1 d . . . . .
H14 H 0.800257 0.150307 0.274555 0.050 Uiso 1 1 calc R U . . .
C15 C 0.8735(3) 0.2043(2) 0.10164(19) 0.0335(7) Uani 1 1 d . . . . .
C16 C 0.9565(3) 0.1267(2) 0.1285(2) 0.0433(8) Uani 1 1 d . . . . .
H16 H 0.917698 0.072218 0.156769 0.052 Uiso 1 1 calc R U . . .
C17 C 1.0957(3) 0.1290(3) 0.1141(2) 0.0504(9) Uani 1 1 d . . . . .
H17 H 1.152260 0.076698 0.132766 0.060 Uiso 1 1 calc R U . . .
C18 C 1.1489(3) 0.2082(3) 0.0725(2) 0.0469(9) Uani 1 1 d . . . . .
C19 C 1.0710(4) 0.2864(3) 0.0426(2) 0.0467(9) Uani 1 1 d . . . . .
H19 H 1.111097 0.339820 0.012396 0.056 Uiso 1 1 calc R U . . .
C20 C 0.9314(3) 0.2838(2) 0.0587(2) 0.0397(8) Uani 1 1 d . . . . .
H20 H 0.875685 0.336496 0.040226 0.048 Uiso 1 1 calc R U . . .
C21 C 0.6282(3) 0.3539(2) 0.14745(19) 0.0347(7) Uani 1 1 d . . . . .
H21 H 0.566170 0.404154 0.132868 0.042 Uiso 1 1 calc R U . . .
C22 C 0.7005(3) 0.3502(2) 0.21535(19) 0.0337(7) Uani 1 1 d . . . . .
H22 H 0.768308 0.303085 0.226741 0.040 Uiso 1 1 calc R U . . .
C23 C 0.6830(3) 0.4112(2) 0.27093(19) 0.0314(7) Uani 1 1 d . . . . .
C24 C 0.5736(4) 0.4869(2) 0.2555(2) 0.0440(9) Uani 1 1 d . . . . .
H24A H 0.608984 0.537952 0.211097 0.053 Uiso 1 1 calc R U . . .
H24B H 0.497278 0.466152 0.233311 0.053 Uiso 1 1 calc R U . . .
C25 C 0.5244(4) 0.5182(3) 0.3361(2) 0.0532(10) Uani 1 1 d . . . . .
H25A H 0.462880 0.572309 0.321031 0.064 Uiso 1 1 calc R U . . .
H25B H 0.472777 0.470992 0.375961 0.064 Uiso 1 1 calc R U . . .
C26 C 0.6364(3) 0.5394(3) 0.3810(2) 0.0458(9) Uani 1 1 d . . . . .
H26A H 0.598747 0.553215 0.436245 0.055 Uiso 1 1 calc R U . . .
H26B H 0.678023 0.593473 0.345225 0.055 Uiso 1 1 calc R U . . .
C27 C 0.7451(3) 0.4619(2) 0.3986(2) 0.0365(7) Uani 1 1 d . . . . .
C28 C 0.7598(3) 0.4033(2) 0.33891(19) 0.0338(7) Uani 1 1 d . . . . .
C29 C 0.8220(3) 0.4479(2) 0.46620(19) 0.0384(8) Uani 1 1 d . . . . .
H29 H 0.889211 0.400063 0.469659 0.046 Uiso 1 1 calc R U . . .
C30 C 0.8136(3) 0.4975(2) 0.53398(19) 0.0369(8) Uani 1 1 d . . . . .
C31 C 0.8411(3) 0.4506(2) 0.6186(2) 0.0366(7) Uani 1 1 d . . . . .
C32 C 0.8364(3) 0.4926(2) 0.68707(19) 0.0392(8) Uani 1 1 d . . . . .
C33 C 0.8796(4) 0.4405(3) 0.7768(2) 0.0490(9) Uani 1 1 d D . . . .
C34 C 0.9064(7) 0.5110(5) 0.8284(4) 0.0503(15) Uani 0.6 1 d . U P A 1
H34A H 0.985537 0.544324 0.800790 0.060 Uiso 0.6 1 calc R U P A 1
H34B H 0.923360 0.480516 0.888105 0.060 Uiso 0.6 1 calc R U P A 1
C35 C 0.7767(7) 0.5769(6) 0.8276(5) 0.0498(16) Uani 0.6 1 d . U P A 1
H35A H 0.695249 0.542905 0.844853 0.060 Uiso 0.6 1 calc R U P A 1
H35B H 0.780539 0.616004 0.867729 0.060 Uiso 0.6 1 calc R U P A 1
C36 C 0.7060(11) 0.7188(10) 0.7282(9) 0.064(2) Uani 0.6 1 d . U P A 1
H36A H 0.726696 0.747250 0.773783 0.077 Uiso 0.6 1 calc R U P A 1
H36B H 0.607905 0.713518 0.733405 0.077 Uiso 0.6 1 calc R U P A 1
C37 C 0.7506(8) 0.7778(5) 0.6392(5) 0.0654(17) Uani 0.6 1 d . U P A 1
H37A H 0.848894 0.782301 0.633117 0.078 Uiso 0.6 1 calc R U P A 1
H37B H 0.706661 0.838811 0.632926 0.078 Uiso 0.6 1 calc R U P A 1
C42 C 1.0194(13) 0.3884(15) 0.7647(14) 0.063(5) Uani 0.6 1 d D U P A 1
H42A H 1.053268 0.363644 0.820889 0.094 Uiso 0.6 1 calc R U P A 1
H42B H 1.082869 0.429563 0.728567 0.094 Uiso 0.6 1 calc R U P A 1
H42C H 1.009362 0.339646 0.737015 0.094 Uiso 0.6 1 calc R U P A 1
C43 C 0.776(3) 0.3756(14) 0.8257(19) 0.059(5) Uani 0.6 1 d . U P A 1
H43A H 0.807136 0.343339 0.880920 0.088 Uiso 0.6 1 calc R U P A 1
H43B H 0.762626 0.332712 0.791742 0.088 Uiso 0.6 1 calc R U P A 1
H43C H 0.690247 0.409278 0.835850 0.088 Uiso 0.6 1 calc R U P A 1
C44 C 0.7862(14) 0.7881(8) 0.4827(7) 0.089(4) Uani 0.6 1 d . U P A 1
H44A H 0.757863 0.770312 0.433298 0.134 Uiso 0.6 1 calc R U P A 1
H44B H 0.883084 0.775046 0.484855 0.134 Uiso 0.6 1 calc R U P A 1
H44C H 0.764637 0.852404 0.477074 0.134 Uiso 0.6 1 calc R U P A 1
C45 C 0.5628(12) 0.7441(8) 0.5632(7) 0.074(3) Uani 0.6 1 d . U P A 1
H45A H 0.540212 0.714262 0.519778 0.112 Uiso 0.6 1 calc R U P A 1
H45B H 0.534109 0.807872 0.546928 0.112 Uiso 0.6 1 calc R U P A 1
H45C H 0.516803 0.716947 0.619076 0.112 Uiso 0.6 1 calc R U P A 1
C34A C 0.8246(16) 0.4967(8) 0.8459(7) 0.073(3) Uani 0.4 1 d D U P A 2
H34C H 0.728196 0.487095 0.861827 0.088 Uiso 0.4 1 calc R U P A 2
H34D H 0.871938 0.473156 0.898228 0.088 Uiso 0.4 1 calc R U P A 2
C35A C 0.8401(14) 0.5907(9) 0.8177(8) 0.064(3) Uani 0.4 1 d D U P A 2
H35C H 0.936771 0.601272 0.807096 0.076 Uiso 0.4 1 calc R U P A 2
H35D H 0.800972 0.620497 0.863730 0.076 Uiso 0.4 1 calc R U P A 2
C36A C 0.7486(17) 0.7271(16) 0.7231(14) 0.063(3) Uani 0.4 1 d . U P A 2
H36C H 0.831813 0.757563 0.699623 0.075 Uiso 0.4 1 calc R U P A 2
H36D H 0.714135 0.744946 0.776970 0.075 Uiso 0.4 1 calc R U P A 2
C37A C 0.6417(13) 0.7527(8) 0.6566(7) 0.071(2) Uani 0.4 1 d . U P A 2
H37C H 0.611121 0.816822 0.648850 0.085 Uiso 0.4 1 calc R U P A 2
H37D H 0.562981 0.716514 0.677132 0.085 Uiso 0.4 1 calc R U P A 2
C42A C 1.025(2) 0.406(2) 0.779(2) 0.072(7) Uani 0.4 1 d D U P A 2
H42D H 1.038661 0.368411 0.836117 0.107 Uiso 0.4 1 calc R U P A 2
H42E H 1.081704 0.456519 0.766266 0.107 Uiso 0.4 1 calc R U P A 2
H42F H 1.047376 0.370309 0.735883 0.107 Uiso 0.4 1 calc R U P A 2
C43A C 0.794(4) 0.359(2) 0.816(3) 0.065(8) Uani 0.4 1 d D U P A 2
H43D H 0.811395 0.334739 0.875915 0.098 Uiso 0.4 1 calc R U P A 2
H43E H 0.819046 0.312454 0.783394 0.098 Uiso 0.4 1 calc R U P A 2
H43F H 0.699079 0.377615 0.812263 0.098 Uiso 0.4 1 calc R U P A 2
C44A C 0.8101(18) 0.7966(12) 0.5226(10) 0.078(4) Uani 0.4 1 d D U P A 2
H44D H 0.853229 0.775999 0.472475 0.117 Uiso 0.4 1 calc R U P A 2
H44E H 0.877902 0.799149 0.560968 0.117 Uiso 0.4 1 calc R U P A 2
H44F H 0.765813 0.856304 0.503621 0.117 Uiso 0.4 1 calc R U P A 2
C45A C 0.5819(18) 0.7456(12) 0.5141(10) 0.075(4) Uani 0.4 1 d . U P A 2
H45D H 0.611188 0.736036 0.456666 0.112 Uiso 0.4 1 calc R U P A 2
H45E H 0.539510 0.806149 0.509008 0.112 Uiso 0.4 1 calc R U P A 2
H45F H 0.517326 0.701652 0.543341 0.112 Uiso 0.4 1 calc R U P A 2
C38 C 0.7097(4) 0.7338(3) 0.5688(2) 0.0510(9) Uani 1 1 d D . . . .
C39 C 0.7631(3) 0.6352(2) 0.5872(2) 0.0373(8) Uani 1 1 d . . . . .
C40 C 0.7787(3) 0.5892(2) 0.5223(2) 0.0371(8) Uani 1 1 d . . . . .
H40 H 0.764570 0.622364 0.465734 0.044 Uiso 1 1 calc R U . . .
C41 C 0.7919(3) 0.5861(2) 0.67186(19) 0.0375(8) Uani 1 1 d . . . . .
C46 C 0.7735(5) 0.3016(3) 0.6292(3) 0.0628(11) Uani 1 1 d . . . . .
H46A H 0.723648 0.327185 0.578304 0.075 Uiso 1 1 calc R U . . .
H46B H 0.709419 0.293846 0.681419 0.075 Uiso 1 1 calc R U . . .
C47 C 0.8476(7) 0.2120(4) 0.6222(5) 0.114(2) Uani 1 1 d . . . . .
H47A H 0.912918 0.223422 0.570676 0.137 Uiso 1 1 calc R U . . .
H47B H 0.899670 0.190669 0.672742 0.137 Uiso 1 1 calc R U . . .
C48 C 0.7720(8) 0.1430(5) 0.6170(6) 0.147(3) Uani 1 1 d . . . . .
H48A H 0.722645 0.161921 0.565119 0.177 Uiso 1 1 calc R U . . .
H48B H 0.705208 0.131002 0.667750 0.177 Uiso 1 1 calc R U . . .
C49 C 0.8602(8) 0.0547(4) 0.6130(6) 0.175(4) Uani 1 1 d . . . . .
H49A H 0.801901 0.006377 0.615593 0.263 Uiso 1 1 calc R U . . .
H49B H 0.915063 0.038456 0.661727 0.263 Uiso 1 1 calc R U . . .
H49C H 0.918716 0.064120 0.559164 0.263 Uiso 1 1 calc R U . . .
Cl2 Cl 0.24534(12) 0.06349(8) -0.07724(8) 0.0724(3) Uani 1 1 d . . . . .
Cl3 Cl -0.02676(12) 0.12416(10) -0.11561(10) 0.0903(4) Uani 1 1 d . . . . .
Cl4 Cl 0.18702(15) 0.12906(12) -0.25344(8) 0.0990(5) Uani 1 1 d . . . . .
C50 C 0.1439(4) 0.1402(3) -0.1470(3) 0.0578(10) Uani 1 1 d . . . . .
H50 H 0.161537 0.202185 -0.144242 0.069 Uiso 1 1 calc R U . . .

loop_
_atom_site_aniso_label
_atom_site_aniso_U_11
_atom_site_aniso_U_22
_atom_site_aniso_U_33
_atom_site_aniso_U_23
_atom_site_aniso_U_13
_atom_site_aniso_U_12
Cl1 0.0555(5) 0.0584(6) 0.0573(5) -0.0299(5) -0.0247(4) 0.0248(4)
F1 0.113(2) 0.0798(19) 0.0459(13) 0.0043(12) 0.0085(13) -0.0323(16)
F2 0.0317(11) 0.0864(18) 0.0896(17) -0.0287(14) -0.0016(11) -0.0091(11)
O1 0.0318(11) 0.0365(13) 0.0335(11) -0.0158(9) -0.0059(9) 0.0024(9)
O2 0.0593(16) 0.0387(15) 0.0512(14) -0.0085(11) -0.0128(12) 0.0086(12)
N1 0.068(2) 0.072(3) 0.085(3) -0.049(2) -0.0294(19) 0.0195(19)
N2 0.088(3) 0.047(2) 0.083(2) -0.0100(18) -0.051(2) -0.0014(19)
N3 0.069(2) 0.0444(19) 0.0506(18) -0.0122(15) -0.0209(16) 0.0100(17)
N4 0.063(2) 0.056(2) 0.0374(16) -0.0220(14) -0.0075(14) -0.0005(16)
C1 0.0416(19) 0.054(2) 0.047(2) -0.0261(18) -0.0148(16) 0.0000(17)
C2 0.060(2) 0.040(2) 0.048(2) -0.0145(17) -0.0166(18) -0.0096(18)
C3 0.0450(19) 0.0347(19) 0.0336(16) -0.0113(14) -0.0082(14) 0.0003(16)
C4 0.0353(17) 0.0393(19) 0.0330(16) -0.0136(14) -0.0063(13) -0.0034(14)
C5 0.0281(15) 0.0307(17) 0.0323(15) -0.0085(13) -0.0017(12) -0.0028(13)
C6 0.0330(16) 0.0322(18) 0.0278(15) -0.0067(13) -0.0026(12) -0.0042(13)
C7 0.0337(16) 0.0292(17) 0.0309(15) -0.0086(13) -0.0029(13) -0.0030(13)
C8 0.0363(17) 0.0324(18) 0.0302(15) -0.0129(13) -0.0060(13) -0.0008(13)
C9 0.0332(16) 0.0297(18) 0.0346(16) -0.0097(13) -0.0039(13) 0.0011(13)
C10 0.0421(19) 0.041(2) 0.0378(17) -0.0092(15) -0.0035(14) -0.0031(15)
C11 0.054(2) 0.047(2) 0.049(2) -0.0090(18) 0.0050(17) -0.0135(18)
C12 0.070(3) 0.042(2) 0.0365(19) -0.0011(16) 0.0089(18) -0.0053(19)
C13 0.072(3) 0.043(2) 0.0354(19) -0.0050(16) -0.0105(17) -0.0028(19)
C14 0.050(2) 0.038(2) 0.0412(18) -0.0120(16) -0.0111(16) -0.0023(16)
C15 0.0297(16) 0.042(2) 0.0331(16) -0.0160(14) -0.0033(13) -0.0027(14)
C16 0.0358(18) 0.039(2) 0.056(2) -0.0128(17) -0.0050(15) -0.0011(15)
C17 0.0349(19) 0.049(2) 0.070(2) -0.021(2) -0.0075(17) 0.0059(17)
C18 0.0285(17) 0.068(3) 0.051(2) -0.025(2) -0.0033(15) -0.0053(17)
C19 0.048(2) 0.055(2) 0.0403(19) -0.0130(17) -0.0026(16) -0.0166(18)
C20 0.0403(18) 0.045(2) 0.0359(17) -0.0108(15) -0.0073(14) -0.0034(16)
C21 0.0408(18) 0.0287(18) 0.0358(17) -0.0100(14) -0.0069(14) 0.0021(14)
C22 0.0355(17) 0.0307(18) 0.0357(16) -0.0107(14) -0.0018(13) -0.0011(13)
C23 0.0348(16) 0.0279(17) 0.0318(16) -0.0088(13) -0.0002(13) -0.0022(13)
C24 0.051(2) 0.042(2) 0.0456(19) -0.0222(16) -0.0170(16) 0.0114(16)
C25 0.048(2) 0.060(3) 0.059(2) -0.034(2) -0.0159(18) 0.0198(18)
C26 0.0404(19) 0.054(2) 0.048(2) -0.0244(17) -0.0079(15) 0.0116(16)
C27 0.0341(17) 0.044(2) 0.0348(16) -0.0161(15) -0.0028(13) -0.0004(14)
C28 0.0320(16) 0.0368(19) 0.0323(16) -0.0091(14) -0.0025(13) 0.0008(14)
C29 0.0378(18) 0.044(2) 0.0341(17) -0.0126(15) -0.0052(14) 0.0042(15)
C30 0.0362(17) 0.044(2) 0.0317(16) -0.0118(14) -0.0076(13) 0.0038(15)
C31 0.0361(17) 0.038(2) 0.0364(17) -0.0103(14) -0.0070(14) 0.0033(14)
C32 0.0416(18) 0.046(2) 0.0297(16) -0.0063(15) -0.0078(14) -0.0007(15)
C33 0.056(2) 0.054(2) 0.0351(18) -0.0036(17) -0.0117(16) -0.0037(18)
C34 0.058(3) 0.065(4) 0.031(3) -0.007(3) -0.017(3) -0.014(3)
C35 0.060(4) 0.065(4) 0.032(3) -0.022(3) -0.008(3) -0.013(3)
C36 0.072(5) 0.066(4) 0.063(3) -0.033(3) -0.013(4) 0.005(4)
C37 0.075(4) 0.054(3) 0.075(3) -0.028(3) -0.016(3) 0.004(3)
C42 0.045(5) 0.089(9) 0.042(7) 0.013(6) -0.020(4) 0.001(5)
C43 0.048(8) 0.087(8) 0.035(6) 0.000(6) 0.001(5) -0.014(7)
C44 0.122(9) 0.039(5) 0.093(7) -0.003(6) 0.021(7) -0.006(5)
C45 0.063(5) 0.051(5) 0.110(7) -0.020(6) -0.022(6) 0.011(4)
C34A 0.093(5) 0.077(4) 0.051(4) -0.015(4) -0.014(4) -0.010(5)
C35A 0.078(5) 0.075(4) 0.044(4) -0.019(4) -0.011(5) -0.015(5)
C36A 0.075(6) 0.061(5) 0.063(4) -0.037(4) -0.004(5) 0.003(5)
C37A 0.072(5) 0.064(4) 0.077(4) -0.026(4) -0.006(4) 0.014(4)
C42A 0.070(9) 0.095(12) 0.051(10) -0.003(8) -0.020(7) -0.028(7)
C43A 0.053(11) 0.090(12) 0.041(11) 0.006(9) -0.003(8) -0.005(10)
C44A 0.077(7) 0.048(7) 0.104(10) -0.003(8) -0.015(8) -0.007(6)
C45A 0.066(8) 0.055(7) 0.097(10) -0.006(9) -0.025(9) 0.024(6)
C38 0.062(2) 0.039(2) 0.052(2) -0.0121(17) -0.0090(18) 0.0063(18)
C39 0.0387(18) 0.039(2) 0.0352(17) -0.0099(15) -0.0069(14) -0.0009(15)
C40 0.0420(18) 0.040(2) 0.0288(16) -0.0061(14) -0.0075(13) -0.0031(15)
C41 0.0379(18) 0.045(2) 0.0318(16) -0.0136(15) -0.0038(14) -0.0028(15)
C46 0.095(3) 0.039(2) 0.053(2) -0.0117(19) -0.002(2) -0.001(2)
C47 0.132(5) 0.063(4) 0.154(6) -0.047(4) 0.006(4) -0.015(4)
C48 0.144(6) 0.085(5) 0.217(8) -0.065(5) 0.056(6) -0.037(4)
C49 0.180(8) 0.056(4) 0.283(11) -0.066(5) 0.064(7) -0.004(4)
Cl2 0.0749(7) 0.0582(7) 0.0837(8) -0.0161(6) -0.0186(6) 0.0096(5)
Cl3 0.0576(7) 0.0894(10) 0.1210(11) -0.0257(8) 0.0002(7) 0.0030(6)
Cl4 0.0949(10) 0.1348(13) 0.0681(8) -0.0306(8) -0.0078(7) 0.0075(9)
C50 0.059(2) 0.048(2) 0.068(3) -0.017(2) -0.008(2) 0.0012(19)

loop_
_atom_type_symbol
_atom_type_description
_atom_type_scat_dispersion_real
_atom_type_scat_dispersion_imag
_atom_type_scat_source
C C 0.0033 0.0016 'International Tables Vol C Tables 4.2.6.8 and 6.1.1.4'
H H 0.0000 0.0000 'International Tables Vol C Tables 4.2.6.8 and 6.1.1.4'
Cl Cl 0.1484 0.1585 'International Tables Vol C Tables 4.2.6.8 and 6.1.1.4'
F F 0.0171 0.0103 'International Tables Vol C Tables 4.2.6.8 and 6.1.1.4'
N N 0.0061 0.0033 'International Tables Vol C Tables 4.2.6.8 and 6.1.1.4'
O O 0.0106 0.0060 'International Tables Vol C Tables 4.2.6.8 and 6.1.1.4'

loop_
_geom_angle_atom_site_label_1
_geom_angle_atom_site_label_2
_geom_angle_atom_site_label_3
_geom_angle
_geom_angle_site_symmetry_1
_geom_angle_site_symmetry_3
_geom_angle_publ_flag
C5 O1 C8 110.4(2) . . ?
C31 O2 C46 116.9(3) . . ?
C41 N4 C36 120.6(6) . . ?
C41 N4 C36A 121.3(9) . . ?
C41 N4 C35 118.8(4) . . ?
C36 N4 C35 116.3(7) . . ?
C41 N4 C35A 119.1(6) . . ?
C36A N4 C35A 114.2(10) . . ?
N1 C1 C4 178.6(4) . . ?
N2 C2 C4 177.6(4) . . ?
N3 C3 C6 177.1(3) . . ?
C5 C4 C1 120.5(3) . . ?
C5 C4 C2 122.2(3) . . ?
C1 C4 C2 117.3(3) . . ?
O1 C5 C4 118.7(3) . . ?
O1 C5 C6 110.0(2) . . ?
C4 C5 C6 131.4(3) . . ?
C7 C6 C3 124.3(3) . . ?
C7 C6 C5 109.5(3) . . ?
C3 C6 C5 126.3(3) . . ?
C6 C7 C21 125.6(3) . . ?
C6 C7 C8 107.8(3) . . ?
C21 C7 C8 126.5(3) . . ?
O1 C8 C15 104.9(2) . . ?
O1 C8 C7 102.2(2) . . ?
C15 C8 C7 115.9(3) . . ?
O1 C8 C9 106.7(2) . . ?
C15 C8 C9 115.9(2) . . ?
C7 C8 C9 109.9(2) . . ?
C10 C9 C14 118.7(3) . . ?
C10 C9 C8 119.4(3) . . ?
C14 C9 C8 121.9(3) . . ?
C11 C10 C9 121.0(3) . . ?
C11 C10 H10 119.5 . . ?
C9 C10 H10 119.5 . . ?
C12 C11 C10 118.0(4) . . ?
C12 C11 H11 121.0 . . ?
C10 C11 H11 121.0 . . ?
C13 C12 F1 118.6(3) . . ?
C13 C12 C11 123.6(3) . . ?
F1 C12 C11 117.8(4) . . ?
C12 C13 C14 117.9(3) . . ?
C12 C13 H13 121.1 . . ?
C14 C13 H13 121.1 . . ?
C9 C14 C13 120.9(3) . . ?
C9 C14 H14 119.6 . . ?
C13 C14 H14 119.6 . . ?
C20 C15 C16 119.3(3) . . ?
C20 C15 C8 120.8(3) . . ?
C16 C15 C8 119.7(3) . . ?
C17 C16 C15 120.6(3) . . ?
C17 C16 H16 119.7 . . ?
C15 C16 H16 119.7 . . ?
C18 C17 C16 118.5(3) . . ?
C18 C17 H17 120.7 . . ?
C16 C17 H17 120.7 . . ?
C17 C18 F2 118.6(3) . . ?
C17 C18 C19 123.2(3) . . ?
F2 C18 C19 118.2(3) . . ?
C18 C19 C20 117.8(3) . . ?
C18 C19 H19 121.1 . . ?
C20 C19 H19 121.1 . . ?
C15 C20 C19 120.6(3) . . ?
C15 C20 H20 119.7 . . ?
C19 C20 H20 119.7 . . ?
C22 C21 C7 126.1(3) . . ?
C22 C21 H21 116.9 . . ?
C7 C21 H21 116.9 . . ?
C21 C22 C23 125.9(3) . . ?
C21 C22 H22 117.1 . . ?
C23 C22 H22 117.1 . . ?
C28 C23 C22 122.8(3) . . ?
C28 C23 C24 118.6(3) . . ?
C22 C23 C24 118.6(3) . . ?
C25 C24 C23 112.3(3) . . ?
C25 C24 H24A 109.1 . . ?
C23 C24 H24A 109.1 . . ?
C25 C24 H24B 109.1 . . ?
C23 C24 H24B 109.1 . . ?
H24A C24 H24B 107.9 . . ?
C26 C25 C24 112.9(3) . . ?
C26 C25 H25A 109.0 . . ?
C24 C25 H25A 109.0 . . ?
C26 C25 H25B 109.0 . . ?
C24 C25 H25B 109.0 . . ?
H25A C25 H25B 107.8 . . ?
C25 C26 C27 112.7(3) . . ?
C25 C26 H26A 109.1 . . ?
C27 C26 H26A 109.1 . . ?
C25 C26 H26B 109.1 . . ?
C27 C26 H26B 109.1 . . ?
H26A C26 H26B 107.8 . . ?
C29 C27 C28 121.9(3) . . ?
C29 C27 C26 122.6(3) . . ?
C28 C27 C26 115.4(3) . . ?
C23 C28 C27 125.4(3) . . ?
C23 C28 Cl1 117.8(2) . . ?
C27 C28 Cl1 116.7(2) . . ?
C27 C29 C30 128.1(3) . . ?
C27 C29 H29 115.9 . . ?
C30 C29 H29 115.9 . . ?
C40 C30 C31 116.3(3) . . ?
C40 C30 C29 124.6(3) . . ?
C31 C30 C29 119.1(3) . . ?
O2 C31 C32 118.4(3) . . ?
O2 C31 C30 118.7(3) . . ?
C32 C31 C30 123.0(3) . . ?
C31 C32 C41 117.9(3) . . ?
C31 C32 C33 121.3(3) . . ?
C41 C32 C33 120.8(3) . . ?
C42A C33 C43A 107(2) . . ?
C42A C33 C32 115.9(15) . . ?
C43 C33 C32 112.0(13) . . ?
C43A C33 C32 112(2) . . ?
C43 C33 C42 110.2(14) . . ?
C32 C33 C42 109.4(8) . . ?
C43 C33 C34 112.2(12) . . ?
C32 C33 C34 108.2(4) . . ?
C42 C33 C34 104.6(9) . . ?
C42A C33 C34A 115.8(15) . . ?
C43A C33 C34A 96.4(17) . . ?
C32 C33 C34A 108.7(5) . . ?
C33 C34 C35 106.8(5) . . ?
C33 C34 H34A 110.4 . . ?
C35 C34 H34A 110.4 . . ?
C33 C34 H34B 110.4 . . ?
C35 C34 H34B 110.4 . . ?
H34A C34 H34B 108.6 . . ?
N4 C35 C34 106.0(5) . . ?
N4 C35 H35A 110.5 . . ?
C34 C35 H35A 110.5 . . ?
N4 C35 H35B 110.5 . . ?
C34 C35 H35B 110.5 . . ?
H35A C35 H35B 108.7 . . ?
N4 C36 C37 110.2(9) . . ?
N4 C36 H36A 109.6 . . ?
C37 C36 H36A 109.6 . . ?
N4 C36 H36B 109.6 . . ?
C37 C36 H36B 109.6 . . ?
H36A C36 H36B 108.1 . . ?
C36 C37 C38 108.3(7) . . ?
C36 C37 H37A 110.0 . . ?
C38 C37 H37A 110.0 . . ?
C36 C37 H37B 110.0 . . ?
C38 C37 H37B 110.0 . . ?
H37A C37 H37B 108.4 . . ?
C33 C42 H42A 109.5 . . ?
C33 C42 H42B 109.5 . . ?
H42A C42 H42B 109.5 . . ?
C33 C42 H42C 109.5 . . ?
H42A C42 H42C 109.5 . . ?
H42B C42 H42C 109.5 . . ?
C33 C43 H43A 109.5 . . ?
C33 C43 H43B 109.5 . . ?
H43A C43 H43B 109.5 . . ?
C33 C43 H43C 109.5 . . ?
H43A C43 H43C 109.5 . . ?
H43B C43 H43C 109.5 . . ?
C38 C44 H44A 109.5 . . ?
C38 C44 H44B 109.5 . . ?
H44A C44 H44B 109.5 . . ?
C38 C44 H44C 109.5 . . ?
H44A C44 H44C 109.5 . . ?
H44B C44 H44C 109.5 . . ?
C38 C45 H45A 109.5 . . ?
C38 C45 H45B 109.5 . . ?
H45A C45 H45B 109.5 . . ?
C38 C45 H45C 109.5 . . ?
H45A C45 H45C 109.5 . . ?
H45B C45 H45C 109.5 . . ?
C35A C34A C33 114.6(10) . . ?
C35A C34A H34C 108.6 . . ?
C33 C34A H34C 108.6 . . ?
C35A C34A H34D 108.6 . . ?
C33 C34A H34D 108.6 . . ?
H34C C34A H34D 107.6 . . ?
C34A C35A N4 112.0(10) . . ?
C34A C35A H35C 109.2 . . ?
N4 C35A H35C 109.2 . . ?
C34A C35A H35D 109.2 . . ?
N4 C35A H35D 109.2 . . ?
H35C C35A H35D 107.9 . . ?
N4 C36A C37A 106.7(14) . . ?
N4 C36A H36C 110.4 . . ?
C37A C36A H36C 110.4 . . ?
N4 C36A H36D 110.4 . . ?
C37A C36A H36D 110.4 . . ?
H36C C36A H36D 108.6 . . ?
C36A C37A C38 107.6(11) . . ?
C36A C37A H37C 110.2 . . ?
C38 C37A H37C 110.2 . . ?
C36A C37A H37D 110.2 . . ?
C38 C37A H37D 110.2 . . ?
H37C C37A H37D 108.5 . . ?
C33 C42A H42D 109.5 . . ?
C33 C42A H42E 109.5 . . ?
H42D C42A H42E 109.5 . . ?
C33 C42A H42F 109.5 . . ?
H42D C42A H42F 109.5 . . ?
H42E C42A H42F 109.5 . . ?
C33 C43A H43D 109.5 . . ?
C33 C43A H43E 109.5 . . ?
H43D C43A H43E 109.5 . . ?
C33 C43A H43F 109.5 . . ?
H43D C43A H43F 109.5 . . ?
H43E C43A H43F 109.5 . . ?
C38 C44A H44D 109.5 . . ?
C38 C44A H44E 109.5 . . ?
H44D C44A H44E 109.5 . . ?
C38 C44A H44F 109.5 . . ?
H44D C44A H44F 109.5 . . ?
H44E C44A H44F 109.5 . . ?
C38 C45A H45D 109.5 . . ?
C38 C45A H45E 109.5 . . ?
H45D C45A H45E 109.5 . . ?
C38 C45A H45F 109.5 . . ?
H45D C45A H45F 109.5 . . ?
H45E C45A H45F 109.5 . . ?
C44A C38 C39 113.8(9) . . ?
C45 C38 C39 112.2(5) . . ?
C45 C38 C37 111.5(6) . . ?
C39 C38 C37 109.0(4) . . ?
C44A C38 C37A 115.4(9) . . ?
C39 C38 C37A 107.2(5) . . ?
C45 C38 C44 110.6(7) . . ?
C39 C38 C44 109.8(6) . . ?
C37 C38 C44 103.3(6) . . ?
C44A C38 C45A 109.5(9) . . ?
C39 C38 C45A 108.9(7) . . ?
C37A C38 C45A 101.2(8) . . ?
C40 C39 C41 117.7(3) . . ?
C40 C39 C38 120.2(3) . . ?
C41 C39 C38 122.0(3) . . ?
C39 C40 C30 124.7(3) . . ?
C39 C40 H40 117.6 . . ?
C30 C40 H40 117.6 . . ?
N4 C41 C39 119.1(3) . . ?
N4 C41 C32 120.7(3) . . ?
C39 C41 C32 120.2(3) . . ?
O2 C46 C47 105.3(4) . . ?
O2 C46 H46A 110.7 . . ?
C47 C46 H46A 110.7 . . ?
O2 C46 H46B 110.7 . . ?
C47 C46 H46B 110.7 . . ?
H46A C46 H46B 108.8 . . ?
C48 C47 C46 118.0(6) . . ?
C48 C47 H47A 107.8 . . ?
C46 C47 H47A 107.8 . . ?
C48 C47 H47B 107.8 . . ?
C46 C47 H47B 107.8 . . ?
H47A C47 H47B 107.1 . . ?
C47 C48 C49 112.5(7) . . ?
C47 C48 H48A 109.1 . . ?
C49 C48 H48A 109.1 . . ?
C47 C48 H48B 109.1 . . ?
C49 C48 H48B 109.1 . . ?
H48A C48 H48B 107.8 . . ?
C48 C49 H49A 109.5 . . ?
C48 C49 H49B 109.5 . . ?
H49A C49 H49B 109.5 . . ?
C48 C49 H49C 109.5 . . ?
H49A C49 H49C 109.5 . . ?
H49B C49 H49C 109.5 . . ?
Cl3 C50 Cl2 110.8(2) . . ?
Cl3 C50 Cl4 111.1(2) . . ?
Cl2 C50 Cl4 109.6(2) . . ?
Cl3 C50 H50 108.4 . . ?
Cl2 C50 H50 108.4 . . ?
Cl4 C50 H50 108.4 . . ?

loop_
_geom_bond_atom_site_label_1
_geom_bond_atom_site_label_2
_geom_bond_distance
_geom_bond_site_symmetry_2
_geom_bond_publ_flag
Cl1 C28 1.748(3) . ?
F1 C12 1.360(4) . ?
F2 C18 1.358(4) . ?
O1 C5 1.336(3) . ?
O1 C8 1.490(3) . ?
O2 C31 1.383(4) . ?
O2 C46 1.424(5) . ?
N1 C1 1.143(5) . ?
N2 C2 1.150(4) . ?
N3 C3 1.142(4) . ?
N4 C41 1.388(4) . ?
N4 C36 1.439(15) . ?
N4 C36A 1.44(2) . ?
N4 C35 1.449(8) . ?
N4 C35A 1.449(13) . ?
C1 C4 1.423(5) . ?
C2 C4 1.426(5) . ?
C3 C6 1.427(4) . ?
C4 C5 1.368(4) . ?
C5 C6 1.432(4) . ?
C6 C7 1.374(4) . ?
C7 C21 1.418(4) . ?
C7 C8 1.526(4) . ?
C8 C15 1.517(4) . ?
C8 C9 1.529(4) . ?
C9 C10 1.388(4) . ?
C9 C14 1.389(4) . ?
C10 C11 1.381(5) . ?
C10 H10 0.9400 . ?
C11 C12 1.371(5) . ?
C11 H11 0.9400 . ?
C12 C13 1.354(5) . ?
C13 C14 1.393(5) . ?
C13 H13 0.9400 . ?
C14 H14 0.9400 . ?
C15 C20 1.383(5) . ?
C15 C16 1.387(4) . ?
C16 C17 1.382(5) . ?
C16 H16 0.9400 . ?
C17 C18 1.355(5) . ?
C17 H17 0.9400 . ?
C18 C19 1.375(5) . ?
C19 C20 1.387(5) . ?
C19 H19 0.9400 . ?
C20 H20 0.9400 . ?
C21 C22 1.353(4) . ?
C21 H21 0.9400 . ?
C22 C23 1.419(4) . ?
C22 H22 0.9400 . ?
C23 C28 1.371(4) . ?
C23 C24 1.509(4) . ?
C24 C25 1.494(5) . ?
C24 H24A 0.9800 . ?
C24 H24B 0.9800 . ?
C25 C26 1.490(5) . ?
C25 H25A 0.9800 . ?
C25 H25B 0.9800 . ?
C26 C27 1.525(4) . ?
C26 H26A 0.9800 . ?
C26 H26B 0.9800 . ?
C27 C29 1.355(4) . ?
C27 C28 1.443(4) . ?
C29 C30 1.453(4) . ?
C29 H29 0.9400 . ?
C30 C40 1.383(5) . ?
C30 C31 1.411(4) . ?
C31 C32 1.387(4) . ?
C32 C41 1.427(5) . ?
C32 C33 1.546(4) . ?
C33 C42A 1.492(17) . ?
C33 C43 1.515(16) . ?
C33 C43A 1.537(19) . ?
C33 C42 1.556(11) . ?
C33 C34 1.560(8) . ?
C33 C34A 1.576(13) . ?
C34 C35 1.563(11) . ?
C34 H34A 0.9800 . ?
C34 H34B 0.9800 . ?
C35 H35A 0.9800 . ?
C35 H35B 0.9800 . ?
C36 C37 1.528(16) . ?
C36 H36A 0.9800 . ?
C36 H36B 0.9800 . ?
C37 C38 1.547(8) . ?
C37 H37A 0.9800 . ?
C37 H37B 0.9800 . ?
C42 H42A 0.9700 . ?
C42 H42B 0.9700 . ?
C42 H42C 0.9700 . ?
C43 H43A 0.9700 . ?
C43 H43B 0.9700 . ?
C43 H43C 0.9700 . ?
C44 C38 1.575(11) . ?
C44 H44A 0.9700 . ?
C44 H44B 0.9700 . ?
C44 H44C 0.9700 . ?
C45 C38 1.467(12) . ?
C45 H45A 0.9700 . ?
C45 H45B 0.9700 . ?
C45 H45C 0.9700 . ?
C34A C35A 1.414(15) . ?
C34A H34C 0.9800 . ?
C34A H34D 0.9800 . ?
C35A H35C 0.9800 . ?
C35A H35D 0.9800 . ?
C36A C37A 1.54(2) . ?
C36A H36C 0.9800 . ?
C36A H36D 0.9800 . ?
C37A C38 1.567(12) . ?
C37A H37C 0.9800 . ?
C37A H37D 0.9800 . ?
C42A H42D 0.9700 . ?
C42A H42E 0.9700 . ?
C42A H42F 0.9700 . ?
C43A H43D 0.9700 . ?
C43A H43E 0.9700 . ?
C43A H43F 0.9700 . ?
C44A C38 1.459(14) . ?
C44A H44D 0.9700 . ?
C44A H44E 0.9700 . ?
C44A H44F 0.9700 . ?
C45A C38 1.594(17) . ?
C45A H45D 0.9700 . ?
C45A H45E 0.9700 . ?
C45A H45F 0.9700 . ?
C38 C39 1.520(5) . ?
C39 C40 1.372(4) . ?
C39 C41 1.423(4) . ?
C40 H40 0.9400 . ?
C46 C47 1.516(7) . ?
C46 H46A 0.9800 . ?
C46 H46B 0.9800 . ?
C47 C48 1.372(8) . ?
C47 H47A 0.9800 . ?
C47 H47B 0.9800 . ?
C48 C49 1.551(9) . ?
C48 H48A 0.9800 . ?
C48 H48B 0.9800 . ?
C49 H49A 0.9700 . ?
C49 H49B 0.9700 . ?
C49 H49C 0.9700 . ?
Cl2 C50 1.743(4) . ?
Cl3 C50 1.739(4) . ?
Cl4 C50 1.747(4) . ?
C50 H50 0.9900 . ?
